data_7228090
loop_
_publ_author_name
'Zhao, Shufang'
'Liang, Zhijie'
'Geng, Qiaohua'
'Ma, Pengtao'
'Zhang, Chao'
'Niu, Jingyang'
'Wang, Jingping'

_publ_section_title
;
 Assembly of niobium-phosphate cluster and in-situ
 transition-metal-containing derivatives
;
_journal_name_full CrystEngComm
_journal_paper_doi 10.1039/C7CE00603A
_journal_year 2017
_chemical_formula_moiety '0.5(Cs6 Nb12 Ni4 O100 P8)'
_chemical_formula_sum 'Cs3 H28 Nb6 Ni2 O50 P4'
_chemical_formula_weight 2025.71
_space_group_crystal_system monoclinic
_space_group_IT_number 14
_space_group_name_Hall '-P 2ybc'
_space_group_name_H-M_alt 'P 1 21/c 1'
_symmetry_space_group_name_Hall '-P 2ybc'
_symmetry_space_group_name_H-M 'P 1 21/c 1'
_atom_sites_solution_primary direct
_audit_creation_date 2017-03-25
_audit_creation_method
;
Olex2 1.2-beta
(compiled 2015.01.26 svn.r3150 for OlexSys, GUI svn.r4998)
;
_audit_update_record
;
2017-03-27 deposited with the CCDC.
2017-04-19 downloaded from the CCDC.
;
_cell_angle_alpha 90
_cell_angle_beta 110.3990(10)
_cell_angle_gamma 90
_cell_formula_units_Z 2
_cell_length_a 10.6885(7)
_cell_length_b 20.2170(15)
_cell_length_c 10.7300(7)
_cell_measurement_reflns_used 4116
_cell_measurement_temperature 296(2)
_cell_measurement_theta_max 28.08
_cell_measurement_theta_min 3.48
_cell_volume 2173.2(3)
_computing_molecular_graphics 'Olex2 (Dolomanov et al., 2009)'
_computing_publication_material 'Olex2 (Dolomanov et al., 2009)'
_computing_structure_refinement 'ShelXL-2014/7 (Sheldrick, 2008)'
_computing_structure_solution 'ShelXS-1997 (Sheldrick, 2008)'
_diffrn_ambient_temperature 296.15
_diffrn_measured_fraction_theta_full 0.993
_diffrn_measured_fraction_theta_max 0.993
_diffrn_measurement_device_type 'Bruker APEX-II CCD'
_diffrn_measurement_method '\f and \w scans'
_diffrn_radiation_monochromator graphite
_diffrn_radiation_type MoK\a
_diffrn_radiation_wavelength 0.71073
_diffrn_reflns_av_R_equivalents 0.1204
_diffrn_reflns_av_unetI/netI 0.0838
_diffrn_reflns_Laue_measured_fraction_full 0.993
_diffrn_reflns_Laue_measured_fraction_max 0.993
_diffrn_reflns_limit_h_max 7
_diffrn_reflns_limit_h_min -12
_diffrn_reflns_limit_k_max 22
_diffrn_reflns_limit_k_min -24
_diffrn_reflns_limit_l_max 12
_diffrn_reflns_limit_l_min -11
_diffrn_reflns_number 10922
_diffrn_reflns_point_group_measured_fraction_full 0.993
_diffrn_reflns_point_group_measured_fraction_max 0.993
_diffrn_reflns_theta_full 25.099
_diffrn_reflns_theta_max 25.099
_diffrn_reflns_theta_min 2.033
_diffrn_standards_number 0
_exptl_absorpt_coefficient_mu 5.130
_exptl_absorpt_correction_T_max 0.7457
_exptl_absorpt_correction_T_min 0.3891
_exptl_absorpt_correction_type multi-scan
_exptl_absorpt_process_details
;
SADABS-2008/1 (Bruker,2008) was used for absorption correction.
wR2(int) was 0.1617 before and 0.0810 after correction.
The Ratio of minimum to maximum transmission is 0.5218.
The \l/2 correction factor is 0.0015.
;
_exptl_crystal_colour 'light green'
_exptl_crystal_colour_modifier light
_exptl_crystal_colour_primary green
_exptl_crystal_density_diffrn 3.096
_exptl_crystal_description block
_exptl_crystal_F_000 1910
_exptl_crystal_size_max 0.25
_exptl_crystal_size_mid 0.17
_exptl_crystal_size_min 0.15
_refine_diff_density_max 4.036
_refine_diff_density_min -2.918
_refine_diff_density_rms 0.418
_refine_ls_extinction_method none
_refine_ls_goodness_of_fit_ref 1.015
_refine_ls_hydrogen_treatment undef
_refine_ls_matrix_type full
_refine_ls_number_parameters 316
_refine_ls_number_reflns 3840
_refine_ls_number_restraints 18
_refine_ls_restrained_S_all 1.015
_refine_ls_R_factor_all 0.1077
_refine_ls_R_factor_gt 0.0902
_refine_ls_shift/su_max 0.000
_refine_ls_shift/su_mean 0.000
_refine_ls_structure_factor_coef Fsqd
_refine_ls_weighting_details 'w=1/[\s^2^(Fo^2^)+(0.1875P)^2^+24.9978P] where P=(Fo^2^+2Fc^2^)/3'
_refine_ls_weighting_scheme calc
_refine_ls_wR_factor_gt 0.2388
_refine_ls_wR_factor_ref 0.2651
_reflns_Friedel_coverage 0.000
_reflns_number_gt 2991
_reflns_number_total 3840
_reflns_threshold_expression 'I > 2\s(I)'
_cod_data_source_file c7ce00603a2.cif
_cod_data_source_block njy1
_cod_database_code 7228090
_shelx_space_group_comment
;
The symmetry employed for this shelxl refinement is uniquely defined
by the following loop, which should always be used as a source of
symmetry information in preference to the above space-group names.
They are only intended as comments.
;
_shelx_estimated_absorpt_t_max 0.513
_shelx_estimated_absorpt_t_min 0.360
_olex2_refinement_description
;
1. Uiso/Uaniso restraints and constraints
O2 \\sim O1: within 1.5A with sigma of 0.01 and sigma for terminal atoms of 0.02
Uanis(O5W) \\sim Ueq: with sigma of 0.01 and sigma for terminal atoms of 0.02
Uanis(O15) \\sim Ueq: with sigma of 0.02 and sigma for terminal atoms of 0.04
2. Others
 Fixed Sof: Cs1(0.85) Cs2(0.15) Cs3(0.35) Cs4(0.15)
;
_shelx_shelxl_version_number 2014/7
_olex2_submission_special_instructions 'No special instructions were received'

loop_
_space_group_symop_operation_xyz
'x, y, z'
'-x, y+1/2, -z+1/2'
'-x, -y, -z'
'x, -y-1/2, z-1/2'

loop_
_atom_site_label
_atom_site_type_symbol
_atom_site_fract_x
_atom_site_fract_y
_atom_site_fract_z
_atom_site_U_iso_or_equiv
_atom_site_adp_type
_atom_site_occupancy
_atom_site_site_symmetry_order
_atom_site_calc_flag
_atom_site_refinement_flags_adp
_atom_site_refinement_flags_occupancy
_atom_site_disorder_assembly
_atom_site_disorder_group
Nb1 Nb 0.43300(13) 0.05183(5) 0.70755(11) 0.0260(4) Uani 1 1 d . . . .
Nb2 Nb 0.40525(12) 0.15589(5) 0.46762(11) 0.0239(4) Uani 1 1 d . . . .
Nb3 Nb 0.70245(12) 0.08737(5) 0.53962(12) 0.0250(4) Uani 1 1 d . . . .
Cs1 Cs 0.5319(3) 0.36828(12) 0.5936(3) 0.0811(9) Uani 0.85 1 d . P A .
Cs2 Cs 0.6120(15) 0.3698(7) 0.6203(13) 0.069(4) Uani 0.15 1 d . P A 2
Cs3 Cs 0.9289(5) 0.03285(19) 0.2945(7) 0.0725(14) Uani 0.35 1 d . P . .
Cs4 Cs 0.9989(15) 0.0495(6) 0.3847(17) 0.082(4) Uani 0.15 1 d . P . .
Ni1 Ni 0.0739(2) 0.13321(13) 0.0261(2) 0.0583(7) Uani 1 1 d . . . .
P1 P 0.6215(4) 0.18291(16) 0.7527(3) 0.0317(9) Uani 1 1 d . . . .
P2 P 0.2798(3) 0.03389(16) 0.2346(3) 0.0257(8) Uani 1 1 d . . . .
O1 O 0.404(2) 0.0216(7) 0.8675(18) 0.090(5) Uani 1 1 d U . . .
O2 O 0.314(2) 0.0662(8) 0.804(2) 0.096(5) Uani 1 1 d U . . .
O3 O 0.3448(10) -0.0240(5) 0.5951(10) 0.033(2) Uani 1 1 d . . . .
O4 O 0.3081(11) 0.1170(5) 0.5844(12) 0.044(3) Uani 1 1 d . . . .
O5 O 0.5564(10) 0.1279(4) 0.8093(9) 0.031(2) Uani 1 1 d . . . .
O6 O 0.5196(8) 0.0779(4) 0.5667(8) 0.0220(18) Uani 1 1 d . . . .
O7 O 0.2550(11) 0.2189(5) 0.4104(10) 0.038(2) Uani 1 1 d . . . .
O8 O 0.3599(11) 0.2359(5) 0.3558(10) 0.041(2) Uani 1 1 d . . . .
O9 O 0.5736(10) 0.1586(4) 0.4180(9) 0.029(2) Uani 1 1 d . . . .
O10 O 0.5098(10) 0.2115(4) 0.6276(9) 0.032(2) Uani 1 1 d . . . .
O11 O 0.3155(10) 0.0987(5) 0.3141(10) 0.036(2) Uani 1 1 d . . . .
O12 O 0.7312(10) 0.1532(4) 0.7060(10) 0.037(2) Uani 1 1 d . . . .
O13 O 0.8241(11) 0.1393(5) 0.4794(14) 0.052(3) Uani 1 1 d . . . .
O14 O 0.8981(11) 0.0894(6) 0.5781(14) 0.053(3) Uani 1 1 d . . . .
O15 O 0.6827(11) 0.2366(5) 0.8537(10) 0.046(3) Uani 1 1 d U . . .
O16 O 0.2312(10) -0.0157(5) 0.3149(11) 0.038(2) Uani 1 1 d . . . .
O17 O 0.1712(11) 0.0476(5) 0.1035(10) 0.039(2) Uani 1 1 d . . . .
O18 O 0.4063(10) 0.0092(5) 0.2137(9) 0.034(2) Uani 1 1 d . . . .
O1W O 0.0409(13) 0.1574(6) 0.2040(13) 0.056(3) Uani 1 1 d . . . .
O2W O 0.2480(14) 0.1873(6) 0.0869(13) 0.060(3) Uani 1 1 d . . . .
O3W O -0.1089(13) 0.0863(7) -0.0312(16) 0.071(4) Uani 1 1 d . . . .
O4W O -0.0273(16) 0.2219(7) -0.0589(17) 0.083(5) Uani 1 1 d . . . .
O5W O 0.099(2) 0.1153(11) -0.147(2) 0.107(6) Uani 1 1 d U . . .
O6W O 0.807(2) 0.2858(11) 0.625(2) 0.134(10) Uani 1 1 d . . . .
O7W O 0.1115(17) 0.1833(7) 0.6379(19) 0.083(5) Uani 1 1 d . . . .

loop_
_atom_site_aniso_label
_atom_site_aniso_U_11
_atom_site_aniso_U_22
_atom_site_aniso_U_33
_atom_site_aniso_U_23
_atom_site_aniso_U_13
_atom_site_aniso_U_12
Nb1 0.0490(8) 0.0122(6) 0.0187(6) 0.0004(4) 0.0144(5) 0.0041(5)
Nb2 0.0387(7) 0.0087(6) 0.0194(6) -0.0024(4) 0.0039(5) 0.0023(4)
Nb3 0.0349(7) 0.0087(6) 0.0295(7) -0.0001(4) 0.0089(5) -0.0014(4)
Cs1 0.177(3) 0.0297(9) 0.0589(16) -0.0001(9) 0.0691(18) -0.0072(16)
Cs2 0.125(10) 0.030(5) 0.037(5) -0.003(3) 0.008(7) 0.002(7)
Cs3 0.089(3) 0.0297(19) 0.131(5) 0.017(2) 0.079(3) 0.0094(19)
Cs4 0.109(9) 0.045(6) 0.130(11) 0.025(6) 0.088(9) 0.038(6)
Ni1 0.0587(14) 0.0461(14) 0.0515(14) 0.0188(11) -0.0040(11) 0.0025(11)
P1 0.049(2) 0.0091(16) 0.0259(17) -0.0056(13) -0.0012(15) 0.0020(13)
P2 0.0417(19) 0.0119(15) 0.0191(16) 0.0003(12) 0.0051(14) 0.0035(13)
O1 0.170(13) 0.045(7) 0.104(10) 0.032(7) 0.107(10) 0.041(8)
O2 0.163(13) 0.050(7) 0.125(11) 0.022(7) 0.113(10) 0.035(8)
O3 0.049(6) 0.017(5) 0.036(5) 0.004(4) 0.019(4) 0.003(4)
O4 0.050(6) 0.029(6) 0.059(7) 0.011(5) 0.025(5) 0.006(5)
O5 0.055(6) 0.011(4) 0.019(4) 0.000(3) 0.004(4) 0.004(4)
O6 0.032(4) 0.010(4) 0.020(4) -0.001(3) 0.004(3) 0.002(3)
O7 0.058(6) 0.019(5) 0.034(5) -0.003(4) 0.012(5) 0.008(4)
O8 0.065(7) 0.021(5) 0.030(5) 0.002(4) 0.009(5) 0.008(5)
O9 0.049(6) 0.008(4) 0.030(5) -0.006(3) 0.013(4) -0.003(4)
O10 0.057(6) 0.008(4) 0.023(5) 0.002(3) 0.004(4) 0.006(4)
O11 0.042(6) 0.019(5) 0.038(6) -0.005(4) 0.002(4) 0.004(4)
O12 0.045(6) 0.016(5) 0.036(5) -0.007(4) -0.002(4) 0.001(4)
O13 0.046(6) 0.026(6) 0.087(9) 0.017(6) 0.027(6) 0.002(5)
O14 0.031(5) 0.041(7) 0.085(9) 0.017(6) 0.016(6) -0.001(5)
O15 0.064(7) 0.024(5) 0.032(5) -0.018(4) -0.007(5) 0.009(5)
O16 0.049(6) 0.012(5) 0.056(7) 0.009(4) 0.020(5) 0.006(4)
O17 0.056(6) 0.021(5) 0.027(5) -0.004(4) -0.003(5) 0.003(4)
O18 0.055(6) 0.023(5) 0.022(5) 0.002(4) 0.011(4) 0.012(4)
O1W 0.067(8) 0.037(7) 0.057(8) -0.006(5) 0.011(6) 0.008(5)
O2W 0.081(9) 0.042(7) 0.048(7) 0.011(6) 0.012(6) 0.000(6)
O3W 0.065(8) 0.038(7) 0.092(11) -0.020(7) 0.006(8) -0.001(6)
O4W 0.088(10) 0.042(8) 0.084(11) 0.001(7) -0.015(9) -0.003(7)
O5W 0.126(10) 0.109(10) 0.081(9) 0.003(8) 0.031(7) 0.004(8)
O6W 0.131(16) 0.122(18) 0.095(14) 0.058(13) -0.030(12) -0.065(14)
O7W 0.098(11) 0.027(7) 0.131(15) 0.014(8) 0.047(11) 0.001(7)

loop_
_atom_type_symbol
_atom_type_description
_atom_type_scat_dispersion_real
_atom_type_scat_dispersion_imag
_atom_type_scat_source
O O 0.0106 0.0060 'International Tables Vol C Tables 4.2.6.8 and 6.1.1.4'
H H 0.0000 0.0000 'International Tables Vol C Tables 4.2.6.8 and 6.1.1.4'
P P 0.1023 0.0942 'International Tables Vol C Tables 4.2.6.8 and 6.1.1.4'
Ni Ni 0.3393 1.1124 'International Tables Vol C Tables 4.2.6.8 and 6.1.1.4'
Nb Nb -2.0727 0.6215 'International Tables Vol C Tables 4.2.6.8 and 6.1.1.4'
Cs Cs -0.3680 2.1192 'International Tables Vol C Tables 4.2.6.8 and 6.1.1.4'

loop_
_geom_angle_atom_site_label_1
_geom_angle_atom_site_label_2
_geom_angle_atom_site_label_3
_geom_angle
_geom_angle_site_symmetry_1
_geom_angle_site_symmetry_3
Nb2 Nb1 Cs1 158.84(5) . 2_646
Nb2 Nb1 Cs1 116.81(5) . 4_566
Nb2 Nb1 Cs2 156.41(18) . 2_646
Nb2 Nb1 Cs3 115.27(9) . 3_656
Cs1 Nb1 Cs1 83.85(5) 4_566 2_646
Cs1 Nb1 Cs3 94.35(10) 4_566 3_656
Cs2 Nb1 Cs1 86.10(19) 2_646 4_566
Cs2 Nb1 Cs1 10.90(19) 2_646 2_646
Cs2 Nb1 Cs3 53.5(2) 2_646 3_656
Cs3 Nb1 Cs1 64.35(8) 3_656 2_646
O1 Nb1 Nb2 154.4(4) . .
O1 Nb1 Cs1 45.0(4) . 2_646
O1 Nb1 Cs1 47.0(6) . 4_566
O1 Nb1 Cs2 42.5(5) . 2_646
O1 Nb1 Cs3 56.6(7) . 3_656
O1 Nb1 O3 96.1(7) . .
O1 Nb1 O4 120.8(6) . .
O1 Nb1 O5 92.1(7) . .
O1 Nb1 O6 164.0(6) . .
O1 Nb1 O18 79.3(6) . 3_656
O2 Nb1 Nb2 115.7(5) . .
O2 Nb1 Cs1 79.6(5) . 2_646
O2 Nb1 Cs1 53.1(7) . 4_566
O2 Nb1 Cs2 72.4(5) . 2_646
O2 Nb1 Cs3 44.5(7) . 3_656
O2 Nb1 O1 40.0(7) . .
O2 Nb1 O3 100.5(7) . .
O2 Nb1 O4 80.9(6) . .
O2 Nb1 O5 91.3(7) . .
O2 Nb1 O6 153.1(5) . .
O2 Nb1 O18 119.2(6) . 3_656
O3 Nb1 Nb2 97.2(3) . .
O3 Nb1 Cs1 64.3(3) . 2_646
O3 Nb1 Cs1 143.0(3) . 4_566
O3 Nb1 Cs2 59.2(3) . 2_646
O3 Nb1 Cs3 56.0(3) . 3_656
O3 Nb1 O4 92.4(4) . .
O3 Nb1 O5 168.1(4) . .
O3 Nb1 O6 89.5(4) . .
O3 Nb1 O18 86.4(4) . 3_656
O4 Nb1 Nb2 36.9(3) . .
O4 Nb1 Cs1 146.0(3) . 2_646
O4 Nb1 Cs1 106.0(3) . 4_566
O4 Nb1 Cs2 135.1(4) . 2_646
O4 Nb1 Cs3 82.2(3) . 3_656
O4 Nb1 O5 90.9(4) . .
O4 Nb1 O6 73.7(4) . .
O4 Nb1 O18 159.8(4) . 3_656
O5 Nb1 Nb2 78.6(2) . .
O5 Nb1 Cs1 117.2(2) . 2_646
O5 Nb1 Cs1 45.8(3) . 4_566
O5 Nb1 Cs2 124.4(3) . 2_646
O5 Nb1 Cs3 135.8(3) . 3_656
O5 Nb1 O6 80.4(4) . .
O6 Nb1 Nb2 37.7(2) . .
O6 Nb1 Cs1 126.0(2) . 4_566
O6 Nb1 Cs1 126.9(2) . 2_646
O6 Nb1 Cs2 133.0(3) . 2_646
O6 Nb1 Cs3 137.1(3) . 3_656
O18 Nb1 Nb2 123.3(3) 3_656 .
O18 Nb1 Cs1 86.4(3) 3_656 4_566
O18 Nb1 Cs1 49.3(3) 3_656 2_646
O18 Nb1 Cs2 60.0(4) 3_656 2_646
O18 Nb1 Cs3 113.2(3) 3_656 3_656
O18 Nb1 O5 86.6(4) 3_656 .
O18 Nb1 O6 86.1(4) 3_656 .
Nb1 Nb2 Nb3 74.27(4) . .
Nb1 Nb2 Cs1 115.96(5) . .
Nb3 Nb2 Cs1 99.41(5) . .
O4 Nb2 Nb1 36.1(3) . .
O4 Nb2 Nb3 110.4(3) . .
O4 Nb2 Cs1 110.0(3) . .
O4 Nb2 O6 74.0(4) . .
O4 Nb2 O9 148.3(4) . .
O6 Nb2 Nb1 38.7(2) . .
O6 Nb2 Nb3 37.3(2) . .
O6 Nb2 Cs1 120.5(2) . .
O7 Nb2 Nb1 120.2(3) . .
O7 Nb2 Nb3 163.1(3) . .
O7 Nb2 Cs1 67.1(3) . .
O7 Nb2 O4 84.6(4) . .
O7 Nb2 O6 158.6(4) . .
O7 Nb2 O8 43.9(5) . .
O7 Nb2 O9 126.6(4) . .
O7 Nb2 O10 93.1(4) . .
O8 Nb2 Nb1 161.2(3) . .
O8 Nb2 Nb3 120.0(3) . .
O8 Nb2 Cs1 52.6(3) . .
O8 Nb2 O4 128.2(4) . .
O8 Nb2 O6 157.3(4) . .
O8 Nb2 O9 82.7(4) . .
O8 Nb2 O10 90.4(4) . .
O9 Nb2 Nb1 112.1(3) . .
O9 Nb2 Nb3 37.9(3) . .
O9 Nb2 Cs1 81.7(2) . .
O9 Nb2 O6 74.7(4) . .
O10 Nb2 Nb1 79.5(3) . .
O10 Nb2 Nb3 80.4(3) . .
O10 Nb2 Cs1 37.8(2) . .
O10 Nb2 O4 86.7(4) . .
O10 Nb2 O6 86.2(3) . .
O10 Nb2 O9 86.0(4) . .
O11 Nb2 Nb1 99.6(3) . .
O11 Nb2 Nb3 95.6(3) . .
O11 Nb2 Cs1 144.0(3) . .
O11 Nb2 O4 94.8(5) . .
O11 Nb2 O6 90.7(4) . .
O11 Nb2 O7 90.7(4) . .
O11 Nb2 O8 91.6(4) . .
O11 Nb2 O9 90.8(4) . .
O11 Nb2 O10 176.0(4) . .
Nb2 Nb3 Cs2 80.0(2) . 4_565
Nb2 Nb3 Cs3 131.79(10) . .
Nb2 Nb3 Cs4 162.2(2) . 3_756
Nb2 Nb3 Cs4 142.6(2) . .
Cs3 Nb3 Cs2 52.1(2) . 4_565
Cs4 Nb3 Cs2 102.5(3) 3_756 4_565
Cs4 Nb3 Cs2 63.0(3) . 4_565
Cs4 Nb3 Cs3 51.7(2) 3_756 .
Cs4 Nb3 Cs3 14.2(2) . .
Cs4 Nb3 Cs4 45.5(3) 3_756 .
O3 Nb3 Nb2 97.4(3) 3_656 .
O3 Nb3 Cs2 55.4(3) 3_656 4_565
O3 Nb3 Cs3 53.6(3) 3_656 .
O3 Nb3 Cs4 66.4(4) 3_656 .
O3 Nb3 Cs4 70.8(4) 3_656 3_756
O3 Nb3 O6 91.8(4) 3_656 .
O3 Nb3 O9 92.7(4) 3_656 .
O3 Nb3 O12 170.3(4) 3_656 .
O3 Nb3 O13 98.3(5) 3_656 .
O3 Nb3 O14 99.0(5) 3_656 .
O3 Nb3 O16 91.9(4) 3_656 3_656
O6 Nb3 Nb2 36.7(2) . .
O6 Nb3 Cs2 106.4(3) . 4_565
O6 Nb3 Cs3 145.0(2) . .
O6 Nb3 Cs4 158.2(3) . .
O6 Nb3 Cs4 128.0(3) . 3_756
O6 Nb3 O9 72.9(4) . .
O6 Nb3 O12 79.1(4) . .
O9 Nb3 Nb2 36.7(3) . .
O9 Nb3 Cs2 50.2(3) . 4_565
O9 Nb3 Cs3 100.5(3) . .
O9 Nb3 Cs4 107.8(3) . .
O9 Nb3 Cs4 152.2(3) . 3_756
O9 Nb3 O12 88.0(3) . .
O12 Nb3 Nb2 77.5(3) . .
O12 Nb3 Cs2 130.5(3) . 4_565
O12 Nb3 Cs3 135.7(3) . .
O12 Nb3 Cs4 122.6(4) . .
O12 Nb3 Cs4 112.1(4) . 3_756
O13 Nb3 Nb2 113.3(3) . .
O13 Nb3 Cs2 58.8(5) . 4_565
O13 Nb3 Cs3 49.6(4) . .
O13 Nb3 Cs4 82.3(4) . 3_756
O13 Nb3 Cs4 43.3(4) . .
O13 Nb3 O6 149.6(4) . .
O13 Nb3 O9 78.1(4) . .
O13 Nb3 O12 91.3(5) . .
O13 Nb3 O14 44.1(5) . .
O13 Nb3 O16 122.4(4) . 3_656
O14 Nb3 Nb2 153.9(3) . .
O14 Nb3 Cs2 92.8(5) . 4_565
O14 Nb3 Cs3 49.8(4) . .
O14 Nb3 Cs4 43.9(4) . 3_756
O14 Nb3 Cs4 35.7(5) . .
O14 Nb3 O6 160.8(5) . .
O14 Nb3 O9 122.0(4) . .
O14 Nb3 O12 88.8(5) . .
O14 Nb3 O16 78.3(5) . 3_656
O16 Nb3 Nb2 121.4(3) 3_656 .
O16 Nb3 Cs2 144.6(4) 3_656 4_565
O16 Nb3 Cs3 99.5(3) 3_656 .
O16 Nb3 Cs4 93.7(3) 3_656 .
O16 Nb3 Cs4 48.4(3) 3_656 3_756
O16 Nb3 O6 85.5(4) 3_656 .
O16 Nb3 O9 158.1(4) 3_656 .
O16 Nb3 O12 84.0(4) 3_656 .
Cs2 Cs1 O1 76.1(12) . 2_656
Cs2 Cs1 O1 111.2(12) . 4_565
Cs2 Cs1 O2 127.7(12) . 4_565
Cs2 Cs1 O5 84.7(12) . 4_565
Cs2 Cs1 O8 119.0(12) . .
Cs2 Cs1 O9 84.1(12) . 4_566
Cs2 Cs1 O10 96.3(11) . .
Cs2 Cs1 O15 68.7(12) . .
Cs2 Cs1 O18 111.2(12) . 4_566
Cs2 Cs1 O2W 154.5(12) . 4_566
Cs2 Cs1 O6W 35.1(11) . .
O1 Cs1 O1 55.9(6) 2_656 4_565
O1 Cs1 O2 77.8(5) 2_656 4_565
O1 Cs1 O2 22.6(4) 4_565 4_565
O1 Cs1 O8 90.1(3) 4_565 .
O1 Cs1 O8 145.9(4) 2_656 .
O1 Cs1 O9 94.4(3) 2_656 4_566
O1 Cs1 O9 138.7(3) 4_565 4_566
O1 Cs1 O10 166.4(4) 2_656 .
O1 Cs1 O15 178.8(3) 4_565 .
O1 Cs1 O15 125.0(4) 2_656 .
O1 Cs1 O18 46.4(3) 2_656 4_566
O1 Cs1 O18 69.5(3) 4_565 4_566
O1 Cs1 O2W 120.2(4) 2_656 4_566
O1 Cs1 O6W 123.8(4) 4_565 .
O1 Cs1 O6W 109.8(5) 2_656 .
O2 Cs1 O8 68.8(3) 4_565 .
O2 Cs1 O15 156.7(3) 4_565 .
O5 Cs1 O1 53.9(3) 4_565 4_565
O5 Cs1 O1 90.9(3) 4_565 2_656
O5 Cs1 O2 51.2(3) 4_565 4_565
O5 Cs1 O8 62.7(2) 4_565 .
O5 Cs1 O9 166.1(3) 4_565 4_566
O5 Cs1 O10 99.7(2) 4_565 .
O5 Cs1 O15 125.0(2) 4_565 .
O5 Cs1 O18 122.9(2) 4_565 4_566
O5 Cs1 O2W 112.5(3) 4_565 4_566
O5 Cs1 O6W 74.9(4) 4_565 .
O8 Cs1 O15 88.9(2) . .
O9 Cs1 O2 142.6(3) 4_566 4_565
O9 Cs1 O8 116.5(2) 4_566 .
O9 Cs1 O15 42.4(2) 4_566 .
O10 Cs1 O1 137.6(3) . 4_565
O10 Cs1 O2 115.5(3) . 4_565
O10 Cs1 O8 47.7(2) . .
O10 Cs1 O9 73.4(2) . 4_566
O10 Cs1 O15 41.5(2) . .
O10 Cs1 O18 130.0(3) . 4_566
O10 Cs1 O6W 65.6(4) . .
O18 Cs1 O2 79.8(3) 4_566 4_565
O18 Cs1 O8 129.8(3) 4_566 .
O18 Cs1 O9 69.2(2) 4_566 4_566
O18 Cs1 O15 111.6(2) 4_566 .
O18 Cs1 O6W 144.5(4) 4_566 .
O2W Cs1 O1 94.3(4) 4_566 4_565
O2W Cs1 O2 77.1(4) 4_566 4_565
O2W Cs1 O8 59.7(3) 4_566 .
O2W Cs1 O9 75.7(3) 4_566 4_566
O2W Cs1 O10 63.3(3) 4_566 .
O2W Cs1 O15 85.8(3) 4_566 .
O2W Cs1 O18 76.2(3) 4_566 4_566
O2W Cs1 O6W 128.8(4) 4_566 .
O6W Cs1 O2 126.0(5) . 4_565
O6W Cs1 O8 85.1(4) . .
O6W Cs1 O9 91.2(4) . 4_566
O6W Cs1 O15 55.5(4) . .
Cs1 Cs2 Cs3 148.5(13) . 4_566
Cs1 Cs2 O1 89.2(12) . 2_656
Cs1 Cs2 O1 56.8(10) . 4_565
Cs1 Cs2 O3 97.5(13) . 2_656
Cs1 Cs2 O5 80.8(11) . 4_565
Cs1 Cs2 O9 82.3(13) . 4_566
Cs1 Cs2 O10 70.1(11) . .
Cs1 Cs2 O13 123.7(14) . 4_566
Cs1 Cs2 O15 99.2(13) . .
Cs1 Cs2 O18 57.0(11) . 4_566
Cs1 Cs2 O6W 135.0(14) . .
O1 Cs2 Cs3 61.1(5) 2_656 4_566
O1 Cs2 Cs3 105.4(4) 4_565 4_566
O1 Cs2 O1 52.7(6) 2_656 4_565
O1 Cs2 O3 97.9(4) 4_565 2_656
O1 Cs2 O3 50.7(4) 2_656 2_656
O1 Cs2 O5 92.1(5) 2_656 4_565
O1 Cs2 O9 95.8(5) 2_656 4_566
O1 Cs2 O10 156.4(7) 2_656 .
O1 Cs2 O13 143.4(5) 4_565 4_566
O1 Cs2 O13 91.6(5) 2_656 4_566
O1 Cs2 O15 136.3(6) 2_656 .
O1 Cs2 O18 61.6(3) 4_565 4_566
O1 Cs2 O18 43.4(4) 2_656 4_566
O3 Cs2 Cs3 56.6(2) 2_656 4_566
O3 Cs2 O13 46.1(3) 2_656 4_566
O3 Cs2 O18 44.4(3) 2_656 4_566
O5 Cs2 Cs3 108.5(5) 4_565 4_566
O5 Cs2 O1 50.1(3) 4_565 4_565
O5 Cs2 O3 142.9(5) 4_565 2_656
O5 Cs2 O9 161.2(6) 4_565 4_566
O5 Cs2 O10 95.4(4) 4_565 .
O5 Cs2 O13 155.3(6) 4_565 4_566
O5 Cs2 O15 131.5(5) 4_565 .
O5 Cs2 O18 111.6(4) 4_565 4_566
O9 Cs2 Cs3 90.2(3) 4_566 4_566
O9 Cs2 O1 124.4(5) 4_566 4_565
O9 Cs2 O3 48.1(3) 4_566 2_656
O9 Cs2 O13 41.6(3) 4_566 4_566
O9 Cs2 O15 44.1(3) 4_566 .
O9 Cs2 O18 64.9(4) 4_566 4_566
O10 Cs2 Cs3 135.8(4) . 4_566
O10 Cs2 O1 118.3(5) . 4_565
O10 Cs2 O3 119.1(5) . 2_656
O10 Cs2 O9 71.0(4) . 4_566
O10 Cs2 O13 90.8(4) . 4_566
O10 Cs2 O15 42.6(3) . .
O10 Cs2 O18 113.3(5) . 4_566
O13 Cs2 Cs3 53.2(3) 4_566 4_566
O15 Cs2 Cs3 96.4(3) . 4_566
O15 Cs2 O1 155.9(6) . 4_565
O15 Cs2 O3 85.6(4) . 2_656
O15 Cs2 O13 48.4(3) . 4_566
O15 Cs2 O18 108.2(5) . 4_566
O18 Cs2 Cs3 92.1(3) 4_566 4_566
O18 Cs2 O13 87.5(4) 4_566 4_566
O6W Cs2 Cs3 76.5(5) . 4_566
O6W Cs2 O1 133.4(8) . 2_656
O6W Cs2 O1 132.4(7) . 4_565
O6W Cs2 O3 119.4(6) . 2_656
O6W Cs2 O5 83.5(6) . 4_565
O6W Cs2 O9 102.9(6) . 4_566
O6W Cs2 O10 69.8(5) . .
O6W Cs2 O13 76.2(6) . 4_566
O6W Cs2 O15 62.3(5) . .
O6W Cs2 O18 163.6(6) . 4_566
Cs4 Cs3 Cs4 55.3(9) . 3_756
Cs4 Cs3 O1 145.2(8) . 3_656
Cs4 Cs3 O2 138.7(8) . 3_656
Cs4 Cs3 O3 96.6(7) . 3_656
Cs4 Cs3 O13 62.0(6) . .
Cs4 Cs3 O14 47.4(7) . .
Cs4 Cs3 O14 74.1(7) . 3_756
Cs4 Cs3 O16 70.6(6) . 1_655
Cs4 Cs3 O1W 78.3(7) . 1_655
Cs4 Cs3 O3W 127.6(7) . 1_655
Cs4 Cs3 O5W 129.6(7) . 3_655
O1 Cs3 Cs4 99.6(3) 3_656 3_756
O1 Cs3 O3W 82.0(3) 3_656 1_655
O2 Cs3 Cs4 84.6(4) 3_656 3_756
O2 Cs3 O1 21.8(4) 3_656 3_656
O2 Cs3 O3 53.0(3) 3_656 3_656
O2 Cs3 O13 101.5(3) 3_656 .
O2 Cs3 O14 101.0(4) 3_656 .
O2 Cs3 O16 120.3(3) 3_656 1_655
O2 Cs3 O3W 93.7(4) 3_656 1_655
O2 Cs3 O5W 49.2(5) 3_656 3_655
O3 Cs3 Cs4 65.6(2) 3_656 3_756
O3 Cs3 O1 48.7(3) 3_656 3_656
O3 Cs3 O3W 121.6(3) 3_656 1_655
O13 Cs3 Cs4 75.0(3) . 3_756
O13 Cs3 O1 90.2(3) . 3_656
O13 Cs3 O3 49.4(3) . 3_656
O13 Cs3 O3W 116.0(3) . 1_655
O14 Cs3 Cs4 50.2(3) . 3_756
O14 Cs3 Cs4 47.5(3) 3_756 3_756
O14 Cs3 O1 98.7(3) . 3_656
O14 Cs3 O1 108.1(3) 3_756 3_656
O14 Cs3 O2 86.3(4) 3_756 3_656
O14 Cs3 O3 50.2(3) . 3_656
O14 Cs3 O3 104.4(3) 3_756 3_656
O14 Cs3 O13 121.2(4) 3_756 .
O14 Cs3 O13 25.3(3) . .
O14 Cs3 O14 95.9(4) 3_756 .
O14 Cs3 O16 46.9(3) 3_756 1_655
O14 Cs3 O3W 140.6(3) . 1_655
O14 Cs3 O3W 121.5(4) 3_756 1_655
O14 Cs3 O5W 55.7(4) 3_756 3_655
O16 Cs3 Cs4 85.5(3) 1_655 3_756
O16 Cs3 O1 136.9(3) 1_655 3_656
O16 Cs3 O3 150.3(3) 1_655 3_656
O16 Cs3 O13 131.8(4) 1_655 .
O16 Cs3 O14 116.1(3) 1_655 .
O16 Cs3 O3W 85.9(3) 1_655 1_655
O16 Cs3 O5W 71.9(4) 1_655 3_655
O1W Cs3 Cs4 133.6(5) 1_655 3_756
O1W Cs3 O1 122.1(4) 1_655 3_656
O1W Cs3 O2 140.9(5) 1_655 3_656
O1W Cs3 O3 127.3(3) 1_655 3_656
O1W Cs3 O13 84.8(3) 1_655 .
O1W Cs3 O14 100.2(3) 1_655 .
O1W Cs3 O14 123.4(3) 1_655 3_756
O1W Cs3 O16 77.6(3) 1_655 1_655
O1W Cs3 O3W 50.5(3) 1_655 1_655
O1W Cs3 O5W 124.1(5) 1_655 3_655
O3W Cs3 Cs4 168.9(3) 1_655 3_756
O5W Cs3 Cs4 89.5(4) 3_655 3_756
O5W Cs3 O1 65.4(4) 3_655 3_656
O5W Cs3 O3 99.5(4) 3_655 3_656
O5W Cs3 O13 148.7(4) 3_655 .
O5W Cs3 O14 135.1(4) 3_655 .
O5W Cs3 O3W 81.2(4) 3_655 1_655
Cs3 Cs4 Cs3 124.7(9) . 3_756
Cs3 Cs4 Cs4 108.9(11) . 3_756
Cs3 Cs4 P2 114.4(3) 3_756 1_655
Cs3 Cs4 P2 89.9(7) . 1_655
Cs3 Cs4 O3 67.4(7) . 3_656
Cs3 Cs4 O3 77.0(3) 3_756 3_656
Cs3 Cs4 O4 154.1(9) . 1_655
Cs3 Cs4 O13 100.2(8) . .
Cs3 Cs4 O14 86.1(7) . 3_756
Cs3 Cs4 O14 116.4(9) . .
Cs3 Cs4 O16 90.8(7) . 1_655
Cs3 Cs4 O1W 81.9(8) . 1_655
Cs3 Cs4 O7W 148.2(8) . 1_655
Cs3 Cs4 O7W 74.6(5) 3_756 1_655
Cs4 Cs4 Cs3 15.8(4) 3_756 3_756
Cs4 Cs4 P2 118.4(5) 3_756 1_655
Cs4 Cs4 O3 67.3(4) 3_756 3_656
Cs4 Cs4 O4 91.1(8) 3_756 1_655
Cs4 Cs4 O7W 88.6(7) 3_756 1_655
O3 Cs4 P2 156.6(6) 3_656 1_655
O4 Cs4 Cs3 76.0(4) 1_655 3_756
O4 Cs4 P2 65.6(3) 1_655 1_655
O4 Cs4 O3 137.7(5) 1_655 3_656
O4 Cs4 O7W 43.9(4) 1_655 1_655
O13 Cs4 Cs3 84.8(4) . 3_756
O13 Cs4 Cs4 87.4(5) . 3_756
O13 Cs4 P2 147.8(4) . 1_655
O13 Cs4 O3 48.5(3) . 3_656
O13 Cs4 O4 97.0(5) . 1_655
O13 Cs4 O16 165.9(7) . 1_655
O13 Cs4 O1W 91.7(4) . 1_655
O13 Cs4 O7W 53.1(4) . 1_655
O14 Cs4 Cs3 55.7(4) . 3_756
O14 Cs4 Cs3 60.0(3) 3_756 3_756
O14 Cs4 Cs4 53.3(4) 3_756 3_756
O14 Cs4 Cs4 59.9(4) . 3_756
O14 Cs4 P2 71.2(3) 3_756 1_655
O14 Cs4 P2 153.3(7) . 1_655
O14 Cs4 O3 50.1(3) . 3_656
O14 Cs4 O3 100.6(4) 3_756 3_656
O14 Cs4 O4 87.6(6) . 1_655
O14 Cs4 O4 93.4(5) 3_756 1_655
O14 Cs4 O13 139.5(5) 3_756 .
O14 Cs4 O13 29.1(4) . .
O14 Cs4 O14 113.2(5) . 3_756
O14 Cs4 O16 49.4(3) 3_756 1_655
O14 Cs4 O16 148.4(7) . 1_655
O14 Cs4 O1W 128.8(5) 3_756 1_655
O14 Cs4 O1W 116.7(5) . 1_655
O14 Cs4 O7W 125.0(6) 3_756 1_655
O14 Cs4 O7W 49.7(4) . 1_655
O16 Cs4 Cs3 96.2(4) 1_655 3_756
O16 Cs4 Cs4 97.5(4) 1_655 3_756
O16 Cs4 P2 21.9(2) 1_655 1_655
O16 Cs4 O3 145.4(5) 1_655 3_656
O16 Cs4 O4 69.8(4) 1_655 1_655
O16 Cs4 O7W 113.6(6) 1_655 1_655
O1W Cs4 Cs3 153.3(7) 1_655 3_756
O1W Cs4 Cs4 169.1(11) 1_655 3_756
O1W Cs4 P2 59.3(3) 1_655 1_655
O1W Cs4 O3 119.6(5) 1_655 3_656
O1W Cs4 O4 78.2(4) 1_655 1_655
O1W Cs4 O16 81.0(4) 1_655 1_655
O1W Cs4 O7W 82.1(5) 1_655 1_655
O7W Cs4 P2 105.2(5) 1_655 1_655
O7W Cs4 O3 97.5(4) 1_655 3_656
O17 Ni1 Cs3 64.7(3) . 1_455
O17 Ni1 O1W 92.9(5) . .
O17 Ni1 O2W 92.6(5) . .
O17 Ni1 O3W 91.5(5) . .
O17 Ni1 O4W 178.7(6) . .
O1W Ni1 Cs3 44.1(4) . 1_455
O1W Ni1 O4W 88.4(6) . .
O2W Ni1 Cs3 123.0(4) . 1_455
O2W Ni1 O1W 90.5(5) . .
O2W Ni1 O4W 87.5(5) . .
O3W Ni1 Cs3 56.6(5) . 1_455
O3W Ni1 O1W 86.4(6) . .
O3W Ni1 O2W 174.9(5) . .
O3W Ni1 O4W 88.4(6) . .
O4W Ni1 Cs3 116.3(6) . 1_455
O5W Ni1 Cs3 138.1(7) . 1_455
O5W Ni1 O17 90.6(7) . .
O5W Ni1 O1W 176.5(7) . .
O5W Ni1 O2W 89.5(7) . .
O5W Ni1 O3W 93.4(8) . .
O5W Ni1 O4W 88.1(8) . .
Cs1 P1 Cs1 119.71(10) . 4_566
Cs1 P1 Cs2 123.8(2) . 4_566
Cs2 P1 Cs1 11.3(2) . .
Cs2 P1 Cs1 10.96(19) 4_566 4_566
Cs2 P1 Cs1 123.4(3) . 4_566
Cs2 P1 Cs2 125.1(3) . 4_566
O5 P1 Cs1 138.8(4) . .
O5 P1 Cs1 38.1(3) . 4_566
O5 P1 Cs2 43.3(4) . 4_566
O5 P1 Cs2 148.8(5) . .
O5 P1 O10 106.8(5) . .
O5 P1 O12 110.1(5) . .
O10 P1 Cs1 119.9(4) . 4_566
O10 P1 Cs1 46.0(3) . .
O10 P1 Cs2 130.6(5) . 4_566
O10 P1 Cs2 55.4(4) . .
O12 P1 Cs1 127.7(4) . 4_566
O12 P1 Cs1 108.3(4) . .
O12 P1 Cs2 118.9(5) . 4_566
O12 P1 Cs2 100.3(5) . .
O12 P1 O10 107.6(6) . .
O15 P1 Cs1 74.2(5) . 4_566
O15 P1 Cs1 67.7(4) . .
O15 P1 Cs2 69.4(5) . 4_566
O15 P1 Cs2 62.0(5) . .
O15 P1 O5 112.2(6) . .
O15 P1 O10 111.1(6) . .
O15 P1 O12 108.9(6) . .
Cs3 P2 Cs1 147.57(11) 1_455 4_565
Cs4 P2 Cs1 145.99(19) 1_455 4_565
Cs4 P2 Cs3 15.2(2) 1_455 1_455
O11 P2 Cs1 73.8(4) . 4_565
O11 P2 Cs3 88.9(4) . 1_455
O11 P2 Cs4 77.2(5) . 1_455
O16 P2 Cs1 159.5(4) . 4_565
O16 P2 Cs3 52.1(4) . 1_455
O16 P2 Cs4 49.8(4) . 1_455
O16 P2 O11 108.3(6) . .
O16 P2 O18 111.1(6) . .
O17 P2 Cs1 87.6(5) . 4_565
O17 P2 Cs3 72.0(5) . 1_455
O17 P2 Cs4 85.2(5) . 1_455
O17 P2 O11 108.8(6) . .
O17 P2 O16 110.1(6) . .
O17 P2 O18 110.9(6) . .
O18 P2 Cs1 50.6(4) . 4_565
O18 P2 Cs3 160.6(4) . 1_455
O18 P2 Cs4 159.8(4) . 1_455
O18 P2 O11 107.4(6) . .
Nb1 O1 Cs1 106.9(7) . 4_566
Nb1 O1 Cs1 109.3(5) . 2_646
Nb1 O1 Cs2 112.3(7) . 2_646
Nb1 O1 Cs2 103.1(7) . 4_566
Nb1 O1 Cs3 96.1(8) . 3_656
Cs1 O1 Cs1 124.1(6) 2_646 4_566
Cs1 O1 Cs2 116.7(6) 2_646 4_566
Cs1 O1 Cs2 12.0(3) 4_566 4_566
Cs1 O1 Cs3 84.0(5) 2_646 3_656
Cs1 O1 Cs3 132.3(4) 4_566 3_656
Cs2 O1 Cs1 132.2(6) 2_646 4_566
Cs2 O1 Cs1 14.7(3) 2_646 2_646
Cs2 O1 Cs2 127.3(6) 2_646 4_566
Cs2 O1 Cs3 69.5(5) 2_646 3_656
Cs3 O1 Cs2 144.1(5) 3_656 4_566
O2 O1 Nb1 69.1(9) . .
O2 O1 Cs1 87.5(12) . 4_566
O2 O1 Cs1 145.1(16) . 2_646
O2 O1 Cs2 96.8(13) . 4_566
O2 O1 Cs2 131.4(16) . 2_646
O2 O1 Cs3 62.2(12) . 3_656
Nb1 O2 Cs1 100.3(8) . 4_566
Nb1 O2 Cs3 110.2(8) . 3_656
Cs3 O2 Cs1 140.2(5) 3_656 4_566
O1 O2 Nb1 70.9(9) . .
O1 O2 Cs1 69.8(13) . 4_566
O1 O2 Cs3 96.0(13) . 3_656
Nb1 O3 Cs2 93.0(4) . 2_646
Nb1 O3 Cs3 96.3(3) . 3_656
Nb1 O3 Cs4 109.7(4) . 3_656
Nb3 O3 Nb1 161.7(6) 3_656 .
Nb3 O3 Cs2 99.6(4) 3_656 2_646
Nb3 O3 Cs3 101.2(4) 3_656 3_656
Nb3 O3 Cs4 86.9(4) 3_656 3_656
Cs2 O3 Cs4 73.3(4) 2_646 3_656
Cs3 O3 Cs2 64.1(3) 3_656 2_646
Cs3 O3 Cs4 16.0(2) 3_656 3_656
Nb1 O4 Nb2 107.0(5) . .
Nb1 O4 Cs4 114.4(5) . 1_455
Nb2 O4 Cs4 110.2(5) . 1_455
Nb1 O5 Cs1 106.0(4) . 4_566
Nb1 O5 Cs2 114.6(5) . 4_566
Cs1 O5 Cs2 14.6(3) 4_566 4_566
P1 O5 Nb1 128.2(5) . .
P1 O5 Cs1 124.3(4) . 4_566
P1 O5 Cs2 117.2(5) . 4_566
Nb2 O6 Nb1 103.6(4) . .
Nb2 O6 Nb3 106.0(4) . .
Nb3 O6 Nb1 142.7(4) . .
O8 O7 Nb2 68.0(6) . .
Nb2 O8 Cs1 102.4(4) . .
O7 O8 Nb2 68.1(5) . .
O7 O8 Cs1 99.1(6) . .
Nb2 O9 Nb3 105.4(4) . .
Nb2 O9 Cs1 116.7(4) . 4_565
Nb2 O9 Cs2 130.0(4) . 4_565
Nb3 O9 Cs1 110.5(3) . 4_565
Nb3 O9 Cs2 101.5(4) . 4_565
Cs1 O9 Cs2 13.6(2) 4_565 4_565
Nb2 O10 Cs1 119.4(4) . .
Nb2 O10 Cs2 126.1(4) . .
Cs1 O10 Cs2 13.6(2) . .
P1 O10 Nb2 123.5(5) . .
P1 O10 Cs1 113.4(4) . .
P1 O10 Cs2 102.3(5) . .
P2 O11 Nb2 156.9(7) . .
P1 O12 Nb3 127.0(6) . .
Nb3 O13 Cs2 94.6(5) . 4_565
Nb3 O13 Cs3 104.4(5) . .
Nb3 O13 Cs4 110.5(5) . .
Cs3 O13 Cs2 64.4(4) . 4_565
Cs4 O13 Cs2 81.2(5) . 4_565
Cs4 O13 Cs3 17.9(3) . .
O14 O13 Nb3 69.3(6) . .
O14 O13 Cs2 133.4(9) . 4_565
O14 O13 Cs3 77.3(8) . .
O14 O13 Cs4 65.9(7) . .
Nb3 O14 Cs3 103.4(5) . .
Nb3 O14 Cs3 119.8(5) . 3_756
Nb3 O14 Cs4 108.7(5) . 3_756
Nb3 O14 Cs4 119.6(7) . .
Cs3 O14 Cs3 84.1(4) 3_756 .
Cs4 O14 Cs3 16.2(4) . .
Cs4 O14 Cs3 69.8(4) 3_756 .
Cs4 O14 Cs3 76.8(4) . 3_756
Cs4 O14 Cs3 19.8(3) 3_756 3_756
Cs4 O14 Cs4 66.8(5) . 3_756
O13 O14 Nb3 66.6(6) . .
O13 O14 Cs3 161.4(10) . 3_756
O13 O14 Cs3 77.4(8) . .
O13 O14 Cs4 85.0(8) . .
O13 O14 Cs4 144.8(10) . 3_756
Cs2 O15 Cs1 12.1(2) . .
P1 O15 Cs1 90.6(5) . .
P1 O15 Cs2 96.1(5) . .
Nb3 O16 Cs3 109.2(4) 3_656 1_455
Nb3 O16 Cs4 102.0(4) 3_656 1_455
Cs4 O16 Cs3 18.5(3) 1_455 1_455
P2 O16 Nb3 142.4(6) . 3_656
P2 O16 Cs3 106.6(5) . 1_455
P2 O16 Cs4 108.3(5) . 1_455
P2 O17 Ni1 130.8(6) . .
Nb1 O18 Cs1 102.6(4) 3_656 4_565
Nb1 O18 Cs2 91.0(4) 3_656 4_565
Cs1 O18 Cs2 11.8(2) 4_565 4_565
P2 O18 Nb1 142.7(6) . 3_656
P2 O18 Cs1 108.3(5) . 4_565
P2 O18 Cs2 117.9(5) . 4_565
Cs4 O1W Cs3 19.7(3) 1_455 1_455
Ni1 O1W Cs3 107.4(5) . 1_455
Ni1 O1W Cs4 121.0(6) . 1_455
Ni1 O2W Cs1 124.3(6) . 4_565
Ni1 O3W Cs3 94.3(5) . 1_455
Ni1 O5W Cs3 125.5(9) . 3_655
Cs2 O6W Cs1 9.9(3) . .

loop_
_geom_bond_atom_site_label_1
_geom_bond_atom_site_label_2
_geom_bond_distance
_geom_bond_site_symmetry_2
Nb1 Nb2 3.2573(16) .
Nb1 Cs1 4.223(3) 4_566
Nb1 Cs1 4.231(3) 2_646
Nb1 Cs2 4.219(14) 2_646
Nb1 Cs3 4.223(5) 3_656
Nb1 O1 1.946(13) .
Nb1 O2 1.923(14) .
Nb1 O3 1.976(10) .
Nb1 O4 2.009(11) .
Nb1 O5 2.071(9) .
Nb1 O6 2.096(9) .
Nb1 O18 2.043(9) 3_656
Nb2 Nb3 3.3008(16) .
Nb2 Cs1 4.563(3) .
Nb2 O4 2.044(11) .
Nb2 O6 2.050(8) .
Nb2 O7 1.972(10) .
Nb2 O8 1.971(10) .
Nb2 O9 2.048(10) .
Nb2 O10 2.030(9) .
Nb2 O11 1.967(10) .
Nb3 Cs2 4.347(14) 4_565
Nb3 Cs3 4.293(5) .
Nb3 Cs4 4.087(10) 3_756
Nb3 Cs4 4.131(10) .
Nb3 O3 1.865(10) 3_656
Nb3 O6 2.083(9) .
Nb3 O9 2.102(9) .
Nb3 O12 2.160(10) .
Nb3 O13 1.948(11) .
Nb3 O14 1.986(11) .
Nb3 O16 2.066(10) 3_656
Cs1 Cs2 0.803(14) .
Cs1 O1 3.170(14) 2_656
Cs1 O1 3.23(2) 4_565
Cs1 O2 3.43(2) 4_565
Cs1 O5 3.152(10) 4_565
Cs1 O8 3.713(11) .
Cs1 O9 3.395(9) 4_566
Cs1 O10 3.210(9) .
Cs1 O15 3.786(11) .
Cs1 O18 3.288(10) 4_566
Cs1 O2W 3.213(15) 4_566
Cs1 O6W 3.29(3) .
Cs2 Cs3 3.797(15) 4_566
Cs2 O1 3.59(2) 4_565
Cs2 O1 3.08(2) 2_656
Cs2 O3 3.628(17) 2_656
Cs2 O5 3.180(16) 4_565
Cs2 O9 3.408(18) 4_566
Cs2 O10 3.393(17) .
Cs2 O13 3.732(19) 4_566
Cs2 O15 3.575(18) .
Cs2 O18 3.655(19) 4_566
Cs2 O6W 2.67(3) .
Cs3 Cs4 3.657(16) 3_756
Cs3 Cs4 1.052(16) .
Cs3 O1 3.55(2) 3_656
Cs3 O2 3.15(2) 3_656
Cs3 O3 3.522(10) 3_656
Cs3 O13 3.372(14) .
Cs3 O14 3.372(16) .
Cs3 O14 3.104(12) 3_756
Cs3 O16 3.310(11) 1_655
Cs3 O1W 3.087(14) 1_655
Cs3 O3W 3.544(18) 1_655
Cs3 O5W 3.35(2) 3_655
Cs4 Cs3 3.657(16) 3_756
Cs4 Cs4 3.18(2) 3_756
Cs4 P2 3.883(11) 1_655
Cs4 O3 3.790(16) 3_656
Cs4 O4 3.53(2) 1_655
Cs4 O13 3.024(15) .
Cs4 O14 2.992(15) 3_756
Cs4 O14 2.771(18) .
Cs4 O16 3.123(14) 1_655
Cs4 O1W 3.054(17) 1_655
Cs4 O7W 3.72(2) 1_655
Ni1 Cs3 4.233(5) 1_455
Ni1 O17 2.041(10) .
Ni1 O1W 2.115(14) .
Ni1 O2W 2.059(14) .
Ni1 O3W 2.063(14) .
Ni1 O4W 2.128(15) .
Ni1 O5W 2.00(2) .
P1 Cs1 4.220(5) 4_566
P1 Cs2 4.121(15) 4_566
P1 O5 1.545(10) .
P1 O10 1.564(9) .
P1 O12 1.548(12) .
P1 O15 1.511(10) .
P2 Cs1 4.038(5) 4_565
P2 Cs3 4.021(5) 1_455
P2 Cs4 3.883(11) 1_455
P2 O11 1.537(10) .
P2 O16 1.526(10) .
P2 O17 1.505(10) .
P2 O18 1.529(10) .
O1 Cs1 3.169(14) 2_646
O1 Cs1 3.23(2) 4_566
O1 Cs2 3.59(2) 4_566
O1 Cs2 3.08(2) 2_646
O1 Cs3 3.55(2) 3_656
O1 O2 1.32(2) .
O2 Cs1 3.43(2) 4_566
O2 Cs3 3.16(2) 3_656
O3 Nb3 1.865(10) 3_656
O3 Cs2 3.628(17) 2_646
O3 Cs3 3.522(10) 3_656
O3 Cs4 3.790(16) 3_656
O4 Cs4 3.53(2) 1_455
O5 Cs1 3.152(10) 4_566
O5 Cs2 3.180(16) 4_566
O7 O8 1.475(16) .
O9 Cs1 3.395(9) 4_565
O9 Cs2 3.408(18) 4_565
O13 Cs2 3.732(19) 4_565
O13 O14 1.477(16) .
O14 Cs3 3.104(12) 3_756
O14 Cs4 2.992(15) 3_756
O16 Nb3 2.066(10) 3_656
O16 Cs3 3.310(11) 1_455
O16 Cs4 3.123(14) 1_455
O18 Nb1 2.043(9) 3_656
O18 Cs1 3.288(10) 4_565
O18 Cs2 3.655(19) 4_565
O1W Cs3 3.087(14) 1_455
O1W Cs4 3.054(17) 1_455
O2W Cs1 3.213(15) 4_565
O3W Cs3 3.544(18) 1_455
O5W Cs3 3.35(2) 3_655
O7W Cs4 3.72(2) 1_455
